data_7156514
loop_
_publ_author_name
'Mylavarapu, Saketh'
'Yadav, Mamta'
'Bhanuchandra, M.'

_publ_section_title
;
 KHMDS mediated synthesis of 9-arylfluorenes from dibenzothiophene
 dioxides and arylacetonitriles by tandem
 S<sub>N</sub>Ar-decyanation-based arylation.
;
_journal_issue 42
_journal_name_full 'Organic &amp; biomolecular chemistry'
_journal_page_first 7815
_journal_page_last 7819
_journal_paper_doi 10.1039/c8ob02355g
_journal_volume 16
_journal_year 2018
_chemical_formula_moiety 'C20 H13 N'
_chemical_formula_sum 'C20 H13 N'
_chemical_formula_weight 267.31
_space_group_IT_number 14
_space_group_name_Hall '-P 2ybc'
_space_group_name_H-M_alt 'P 1 21/c 1'
_symmetry_cell_setting monoclinic
_symmetry_space_group_name_Hall '-P 2ybc'
_symmetry_space_group_name_H-M 'P 1 21/c 1'
_atom_sites_solution_hydrogens geom
_atom_sites_solution_primary direct
_atom_sites_solution_secondary difmap
_audit_creation_method SHELXL-97
_audit_update_record
;
2018-09-10 deposited with the CCDC.
2018-10-15 downloaded from the CCDC.
;
_cell_angle_alpha 90.00
_cell_angle_beta 108.4970(10)
_cell_angle_gamma 90.00
_cell_formula_units_Z 4
_cell_length_a 11.6754(5)
_cell_length_b 11.0520(4)
_cell_length_c 11.6067(4)
_cell_measurement_reflns_used 9978
_cell_measurement_temperature 273(2)
_cell_measurement_theta_max 28.31
_cell_measurement_theta_min 2.60
_cell_volume 1420.32(9)
_computing_cell_refinement 'Bruker SMART'
_computing_data_collection 'Bruker SMART'
_computing_data_reduction 'Bruker SAINT'
_computing_molecular_graphics 'Bruker SHELXTL'
_computing_publication_material 'Bruker SHELXTL'
_computing_structure_refinement 'SHELXL-97 (Sheldrick, 1997)'
_computing_structure_solution 'SHELXS-97 (Sheldrick, 1990)'
_diffrn_ambient_temperature 273(2)
_diffrn_measured_fraction_theta_full 0.993
_diffrn_measured_fraction_theta_max 0.993
_diffrn_measurement_device_type 'CCD area detector'
_diffrn_measurement_method 'phi and omega scans'
_diffrn_radiation_monochromator graphite
_diffrn_radiation_source 'fine-focus sealed tube'
_diffrn_radiation_type MoK\a
_diffrn_radiation_wavelength 0.71073
_diffrn_reflns_av_R_equivalents 0.0476
_diffrn_reflns_av_sigmaI/netI 0.0340
_diffrn_reflns_limit_h_max 15
_diffrn_reflns_limit_h_min -15
_diffrn_reflns_limit_k_max 14
_diffrn_reflns_limit_k_min -14
_diffrn_reflns_limit_l_max 15
_diffrn_reflns_limit_l_min -15
_diffrn_reflns_number 21307
_diffrn_reflns_theta_full 28.31
_diffrn_reflns_theta_max 28.31
_diffrn_reflns_theta_min 3.52
_exptl_absorpt_coefficient_mu 0.073
_exptl_absorpt_correction_T_max 1.000
_exptl_absorpt_correction_T_min 0.8621
_exptl_absorpt_correction_type empirical
_exptl_absorpt_process_details sadabs
_exptl_crystal_colour colorless
_exptl_crystal_density_diffrn 1.250
_exptl_crystal_density_method 'not measured'
_exptl_crystal_description plate
_exptl_crystal_F_000 560
_exptl_crystal_size_max 0.2
_exptl_crystal_size_mid 0.1
_exptl_crystal_size_min 0.09
_refine_diff_density_max 0.492
_refine_diff_density_min -0.312
_refine_diff_density_rms 0.080
_refine_ls_extinction_method none
_refine_ls_goodness_of_fit_ref 1.043
_refine_ls_hydrogen_treatment mixed
_refine_ls_matrix_type full
_refine_ls_number_parameters 190
_refine_ls_number_reflns 3517
_refine_ls_number_restraints 0
_refine_ls_restrained_S_all 1.043
_refine_ls_R_factor_all 0.0563
_refine_ls_R_factor_gt 0.0477
_refine_ls_shift/su_max 0.000
_refine_ls_shift/su_mean 0.000
_refine_ls_structure_factor_coef Fsqd
_refine_ls_weighting_details 'calc w=1/[\s^2^(Fo^2^)+(0.0811P)^2^+0.5892P] where P=(Fo^2^+2Fc^2^)/3'
_refine_ls_weighting_scheme calc
_refine_ls_wR_factor_gt 0.1346
_refine_ls_wR_factor_ref 0.1437
_reflns_number_gt 3007
_reflns_number_total 3517
_reflns_threshold_expression >2sigma(I)
_cod_data_source_file c8ob02355g2.cif
_cod_data_source_block bhanu
_cod_depositor_comments 'Adding full bibliography for 7156514.cif.'
_cod_original_sg_symbol_H-M 'P 21/c'
_cod_database_code 7156514

loop_
_symmetry_equiv_pos_as_xyz
'x, y, z'
'-x, y+1/2, -z+1/2'
'-x, -y, -z'
'x, -y-1/2, z-1/2'

loop_
_atom_site_label
_atom_site_type_symbol
_atom_site_fract_x
_atom_site_fract_y
_atom_site_fract_z
_atom_site_U_iso_or_equiv
_atom_site_adp_type
_atom_site_occupancy
_atom_site_symmetry_multiplicity
_atom_site_calc_flag
_atom_site_refinement_flags
C15 C 0.60777(10) 0.60175(11) 0.24520(11) 0.0145(2) Uani 1 1 d .
N1 N 0.81390(10) 0.81387(10) 0.41806(10) 0.0222(3) Uani 1 1 d .
C19 C 0.77664(11) 0.71979(11) 0.38398(11) 0.0158(3) Uani 1 1 d .
C7 C 0.73201(10) 0.59710(10) 0.34230(11) 0.0139(2) Uani 1 1 d .
C18 C 0.37985(12) 0.60096(13) 0.06983(12) 0.0230(3) Uani 1 1 d .
H18 H 0.3034 0.6007 0.0123 0.028 Uiso 1 1 calc R
C8 C 0.73428(10) 0.52136(11) 0.45400(11) 0.0150(2) Uani 1 1 d .
C4 C 0.87772(11) 0.43612(11) 0.37708(11) 0.0167(3) Uani 1 1 d .
C14 C 0.55326(11) 0.49284(11) 0.19652(12) 0.0186(3) Uani 1 1 d .
H14 H 0.5930 0.4200 0.2226 0.022 Uiso 1 1 calc R
C9 C 0.66494(12) 0.53594(12) 0.52973(12) 0.0212(3) Uani 1 1 d .
H9 H 0.6077 0.5973 0.5163 0.025 Uiso 1 1 calc R
C1 C 0.86399(12) 0.56017(12) 0.20004(12) 0.0205(3) Uani 1 1 d .
H1 H 0.8293 0.6239 0.1485 0.025 Uiso 1 1 calc R
C16 C 0.54840(12) 0.70973(12) 0.20424(12) 0.0221(3) Uani 1 1 d .
H16 H 0.5847 0.7828 0.2352 0.027 Uiso 1 1 calc R
C3 C 0.96745(11) 0.36518(12) 0.35513(13) 0.0232(3) Uani 1 1 d .
H3 H 1.0008 0.3001 0.4053 0.028 Uiso 1 1 calc R
C6 C 0.82757(10) 0.53261(11) 0.29940(11) 0.0155(3) Uani 1 1 d .
C5 C 0.82027(11) 0.42904(11) 0.47212(11) 0.0165(3) Uani 1 1 d .
C13 C 0.43979(12) 0.49276(12) 0.10918(12) 0.0213(3) Uani 1 1 d .
H13 H 0.4039 0.4199 0.0770 0.026 Uiso 1 1 calc R
C11 C 0.76922(13) 0.36420(14) 0.64639(12) 0.0274(3) Uani 1 1 d .
H11 H 0.7805 0.3118 0.7118 0.033 Uiso 1 1 calc R
C2 C 0.95445(12) 0.48918(14) 0.17975(13) 0.0256(3) Uani 1 1 d .
H2 H 0.9808 0.5059 0.1137 0.031 Uiso 1 1 calc R
C10 C 0.68315(13) 0.45590(14) 0.62717(13) 0.0268(3) Uani 1 1 d .
H10 H 0.6376 0.4639 0.6795 0.032 Uiso 1 1 calc R
C12 C 0.83821(12) 0.34976(12) 0.56973(12) 0.0225(3) Uani 1 1 d .
H12 H 0.8954 0.2884 0.5831 0.027 Uiso 1 1 calc R
C17 C 0.43424(13) 0.70907(13) 0.11657(13) 0.0273(3) Uani 1 1 d .
H17 H 0.3947 0.7818 0.0896 0.033 Uiso 1 1 calc R
C20 C 1.00580(12) 0.39377(13) 0.25694(15) 0.0278(3) Uani 1 1 d .
H20 H 1.0669 0.3484 0.2425 0.033 Uiso 1 1 calc R

loop_
_atom_site_aniso_label
_atom_site_aniso_U_11
_atom_site_aniso_U_22
_atom_site_aniso_U_33
_atom_site_aniso_U_23
_atom_site_aniso_U_13
_atom_site_aniso_U_12
C15 0.0137(5) 0.0176(6) 0.0129(5) 0.0007(4) 0.0053(4) 0.0009(4)
N1 0.0242(6) 0.0196(6) 0.0218(6) -0.0017(4) 0.0060(5) -0.0011(4)
C19 0.0151(5) 0.0183(6) 0.0139(6) 0.0011(4) 0.0044(4) 0.0022(4)
C7 0.0138(5) 0.0138(5) 0.0148(6) 0.0004(4) 0.0056(4) 0.0007(4)
C18 0.0156(6) 0.0339(8) 0.0171(6) -0.0018(5) 0.0019(5) 0.0021(5)
C8 0.0140(5) 0.0158(5) 0.0131(5) 0.0008(4) 0.0014(4) -0.0017(4)
C4 0.0136(5) 0.0148(5) 0.0196(6) -0.0041(4) 0.0021(5) -0.0013(4)
C14 0.0194(6) 0.0167(6) 0.0195(6) 0.0020(4) 0.0059(5) -0.0020(4)
C9 0.0185(6) 0.0267(7) 0.0193(6) 0.0010(5) 0.0073(5) -0.0010(5)
C1 0.0191(6) 0.0238(6) 0.0198(6) -0.0051(5) 0.0080(5) -0.0045(5)
C16 0.0227(6) 0.0173(6) 0.0216(6) -0.0034(5) 0.0002(5) 0.0044(5)
C3 0.0149(6) 0.0196(6) 0.0310(7) -0.0090(5) 0.0013(5) 0.0015(5)
C6 0.0127(5) 0.0156(5) 0.0184(6) -0.0047(4) 0.0049(4) -0.0019(4)
C5 0.0135(5) 0.0141(5) 0.0186(6) -0.0005(4) 0.0006(4) -0.0018(4)
C13 0.0202(6) 0.0235(6) 0.0198(6) -0.0008(5) 0.0057(5) -0.0058(5)
C11 0.0279(7) 0.0304(7) 0.0185(6) 0.0092(5) -0.0002(5) -0.0089(6)
C2 0.0203(6) 0.0345(8) 0.0259(7) -0.0137(6) 0.0128(5) -0.0074(5)
C10 0.0258(7) 0.0382(8) 0.0179(6) 0.0035(5) 0.0091(5) -0.0066(6)
C12 0.0201(6) 0.0179(6) 0.0227(6) 0.0047(5) -0.0028(5) -0.0022(5)
C17 0.0246(7) 0.0269(7) 0.0239(7) -0.0025(5) -0.0014(6) 0.0099(5)
C20 0.0158(6) 0.0304(7) 0.0376(8) -0.0187(6) 0.0090(6) -0.0012(5)

loop_
_atom_type_symbol
_atom_type_description
_atom_type_scat_dispersion_real
_atom_type_scat_dispersion_imag
_atom_type_scat_source
C C 0.0033 0.0016 'International Tables Vol C Tables 4.2.6.8 and 6.1.1.4'
H H 0.0000 0.0000 'International Tables Vol C Tables 4.2.6.8 and 6.1.1.4'
N N 0.0061 0.0033 'International Tables Vol C Tables 4.2.6.8 and 6.1.1.4'

loop_
_geom_angle_atom_site_label_1
_geom_angle_atom_site_label_2
_geom_angle_atom_site_label_3
_geom_angle
C16 C15 C14 119.33(11)
C16 C15 C7 122.40(11)
C14 C15 C7 118.27(10)
N1 C19 C7 178.34(13)
C19 C7 C15 111.33(10)
C19 C7 C6 108.38(9)
C15 C7 C6 113.20(10)
C19 C7 C8 108.29(10)
C15 C7 C8 113.49(9)
C6 C7 C8 101.61(9)
C17 C18 C13 119.69(12)
C9 C8 C5 121.80(12)
C9 C8 C7 128.11(11)
C5 C8 C7 110.09(11)
C3 C4 C6 119.71(12)
C3 C4 C5 131.13(12)
C6 C4 C5 109.16(10)
C13 C14 C15 120.20(12)
C8 C9 C10 118.16(13)
C6 C1 C2 117.80(13)
C15 C16 C17 120.20(12)
C20 C3 C4 118.62(13)
C1 C6 C4 121.89(11)
C1 C6 C7 128.01(11)
C4 C6 C7 110.10(11)
C12 C5 C8 119.72(12)
C12 C5 C4 131.25(12)
C8 C5 C4 109.03(11)
C18 C13 C14 120.27(12)
C12 C11 C10 121.14(12)
C20 C2 C1 120.85(13)
C11 C10 C9 120.41(13)
C11 C12 C5 118.76(12)
C18 C17 C16 120.28(12)
C3 C20 C2 121.11(12)

loop_
_geom_bond_atom_site_label_1
_geom_bond_atom_site_label_2
_geom_bond_distance
C15 C16 1.3862(17)
C15 C14 1.3947(17)
C15 C7 1.5296(16)
N1 C19 1.1479(17)
C19 C7 1.4779(16)
C7 C6 1.5339(16)
C7 C8 1.5363(16)
C18 C17 1.381(2)
C18 C13 1.3877(19)
C8 C9 1.3804(17)
C8 C5 1.3998(16)
C4 C3 1.3952(17)
C4 C6 1.3993(17)
C4 C5 1.4637(18)
C14 C13 1.3894(18)
C9 C10 1.3979(19)
C1 C6 1.3838(18)
C1 C2 1.3944(19)
C16 C17 1.3970(19)
C3 C20 1.387(2)
C5 C12 1.3944(17)
C11 C12 1.386(2)
C11 C10 1.394(2)
C2 C20 1.390(2)
